data_2021409
loop_
_publ_author_name
'Araujo, Vinicius Oliveira'
'Tirloni, B\'arbara'
'Streit, L\'ivia'
'Schwade, V\^ania Denise'

_publ_section_title
;
 Neutral 4-phenyl-1-[phenyl(pyridin-2-yl)methylidene]semicarbazide and its
 salt forms with inorganic anions
;
_journal_coeditor_code SK3714
_journal_issue 1
_journal_name_full 'Acta Crystallographica Section C'
_journal_page_first 1
_journal_page_last 7
_journal_paper_doi 10.1107/S2053229618016467
_journal_volume 75
_journal_year 2019
_chemical_formula_iupac 'C19 H16 N4 O'
_chemical_formula_moiety 'C19 H16 N4 O'
_chemical_formula_sum 'C19 H16 N4 O'
_chemical_formula_weight 316.36
_chemical_name_systematic
;
4-Phenyl-1-[phenyl(pyridin-2-yl)methylidene]semicarbazide
;
_space_group_IT_number 14
_symmetry_cell_setting monoclinic
_symmetry_space_group_name_Hall '-P 2ybc'
_symmetry_space_group_name_H-M 'P 1 21/c 1'
_atom_sites_solution_hydrogens geom
_audit_conform_dict_name cif_core.dic
_audit_conform_dict_version 2.4.3
_audit_creation_method 'WinGX routine CIF_UPDATE'
_cell_angle_alpha 90
_cell_angle_beta 90.095(2)
_cell_angle_gamma 90
_cell_formula_units_Z 4
_cell_length_a 5.6126(3)
_cell_length_b 10.0683(4)
_cell_length_c 27.2349(12)
_cell_measurement_reflns_used 9971
_cell_measurement_temperature 100(2)
_cell_measurement_theta_max 30.54
_cell_measurement_theta_min 2.52
_cell_volume 1539.02(12)
_computing_cell_refinement
;
SAINT (Bruker, 2015)
;
_computing_data_collection
;
APEX3 (Bruker, 2015)
;
_computing_data_reduction
;
SAINT (Bruker, 2015)
;
_computing_molecular_graphics
;
DIAMOND (Brandenburg, 2012)
;
_computing_publication_material
;
WinGX (Farrugia, 2012)
;
_computing_structure_refinement
;
SHELXL2014 (Sheldrick, 2015b)
;
_computing_structure_solution
;
SHELXT2014 (Sheldrick, 2015a)
;
_diffrn_ambient_temperature 100(2)
_diffrn_measured_fraction_theta_full 0.997
_diffrn_measured_fraction_theta_max 0.997
_diffrn_measurement_device_type 'Bruker D8 Venture Photon 100'
_diffrn_measurement_method '\f and \w scans'
_diffrn_radiation_type MoK\a
_diffrn_radiation_wavelength 0.71073
_diffrn_reflns_av_R_equivalents 0.0393
_diffrn_reflns_av_unetI/netI 0.0254
_diffrn_reflns_limit_h_max 8
_diffrn_reflns_limit_h_min -8
_diffrn_reflns_limit_k_max 14
_diffrn_reflns_limit_k_min -14
_diffrn_reflns_limit_l_max 38
_diffrn_reflns_limit_l_min -38
_diffrn_reflns_number 37458
_diffrn_reflns_theta_full 25.242
_diffrn_reflns_theta_max 30.544
_diffrn_reflns_theta_min 2.992
_diffrn_source 'microfocus X ray tube'
_diffrn_standards_number 0
_exptl_absorpt_coefficient_mu 0.088
_exptl_absorpt_correction_T_max 0.7461
_exptl_absorpt_correction_T_min 0.7152
_exptl_absorpt_correction_type multi-scan
_exptl_absorpt_process_details
;
(SADABS; Bruker, 2015)
;
_exptl_crystal_colour colourless
_exptl_crystal_density_diffrn 1.365
_exptl_crystal_density_method 'not measured'
_exptl_crystal_description block
_exptl_crystal_F_000 664
_exptl_crystal_size_max 0.306
_exptl_crystal_size_mid 0.129
_exptl_crystal_size_min 0.070
_refine_diff_density_max 0.432
_refine_diff_density_min -0.236
_refine_ls_extinction_method none
_refine_ls_goodness_of_fit_ref 1.021
_refine_ls_hydrogen_treatment constr
_refine_ls_matrix_type full
_refine_ls_number_constraints 0
_refine_ls_number_parameters 217
_refine_ls_number_reflns 4693
_refine_ls_number_restraints 0
_refine_ls_restrained_S_all 1.021
_refine_ls_R_factor_all 0.0617
_refine_ls_R_factor_gt 0.0479
_refine_ls_shift/su_max 0.001
_refine_ls_shift/su_mean 0
_refine_ls_structure_factor_coef Fsqd
_refine_ls_weighting_details 'w=1/[\s^2^(Fo^2^)+(0.0685P)^2^+0.7078P] where P=(Fo^2^+2Fc^2^)/3'
_refine_ls_weighting_scheme calc
_refine_ls_wR_factor_gt 0.1216
_refine_ls_wR_factor_ref 0.1298
_reflns_number_gt 3813
_reflns_number_total 4693
_reflns_threshold_expression 'I > 2\s(I)'
_cod_data_source_file sk3714sup1.cif
_cod_data_source_block I
_cod_depositor_comments 'Adding full bibliography for 2021409--2021412.cif.'
_cod_original_sg_symbol_H-M 'P 21/c'
_cod_database_code 2021409
_cod_database_fobs_code 2021409

loop_
_symmetry_equiv_pos_as_xyz
'x, y, z'
'-x, y+1/2, -z+1/2'
'-x, -y, -z'
'x, -y-1/2, z-1/2'

loop_
_atom_site_type_symbol
_atom_site_label
_atom_site_fract_x
_atom_site_fract_y
_atom_site_fract_z
_atom_site_U_iso_or_equiv
_atom_site_adp_type
_atom_site_calc_flag
_atom_site_occupancy
O O1 1.05213(17) 0.05900(9) 0.62708(3) 0.0231(2) Uani d 1
N N1 0.09296(18) 0.44896(10) 0.55743(4) 0.0173(2) Uani d 1
N N2 0.58312(18) 0.28384(10) 0.61287(3) 0.0152(2) Uani d 1
N N3 0.73938(19) 0.18385(10) 0.60314(4) 0.0182(2) Uani d 1
H H3A 0.7275 0.14 0.5753 0.022 Uiso calc 1
N N4 0.91577(18) 0.22644(10) 0.67747(4) 0.0173(2) Uani d 1
H H4A 0.7922 0.2792 0.6812 0.021 Uiso calc 1
C C1 -0.0760(2) 0.53746(13) 0.56891(4) 0.0199(2) Uani d 1
H H1 -0.1889 0.5609 0.5444 0.024 Uiso calc 1
C C2 -0.0950(2) 0.59682(12) 0.61466(4) 0.0196(2) Uani d 1
H H2 -0.2206 0.6573 0.6216 0.023 Uiso calc 1
C C3 0.0740(2) 0.56568(12) 0.65015(4) 0.0200(2) Uani d 1
H H3 0.0673 0.6056 0.6817 0.024 Uiso calc 1
C C4 0.2517(2) 0.47617(12) 0.63895(4) 0.0181(2) Uani d 1
H H4 0.3705 0.4545 0.6625 0.022 Uiso calc 1
C C5 0.2540(2) 0.41762(11) 0.59223(4) 0.0135(2) Uani d 1
C C6 0.4318(2) 0.31515(11) 0.57900(4) 0.0136(2) Uani d 1
C C7 0.4285(2) 0.25270(11) 0.52920(4) 0.0135(2) Uani d 1
C C8 0.2388(2) 0.17334(12) 0.51455(4) 0.0185(2) Uani d 1
H H8 0.1083 0.1594 0.5361 0.022 Uiso calc 1
C C9 0.2392(2) 0.11422(12) 0.46839(5) 0.0204(2) Uani d 1
H H9 0.1087 0.0605 0.4585 0.024 Uiso calc 1
C C10 0.4293(2) 0.13349(12) 0.43688(4) 0.0191(2) Uani d 1
H H10 0.4298 0.0923 0.4055 0.023 Uiso calc 1
C C11 0.6184(2) 0.21273(14) 0.45113(4) 0.0215(3) Uani d 1
H H11 0.7484 0.2264 0.4294 0.026 Uiso calc 1
C C12 0.6188(2) 0.27252(13) 0.49728(4) 0.0189(2) Uani d 1
H H12 0.749 0.3269 0.507 0.023 Uiso calc 1
C C13 0.9165(2) 0.15002(11) 0.63625(4) 0.0158(2) Uani d 1
C C14 1.0893(2) 0.23100(12) 0.71477(4) 0.0154(2) Uani d 1
C C15 1.2864(2) 0.14683(13) 0.71683(4) 0.0183(2) Uani d 1
H H15 1.3078 0.0797 0.6927 0.022 Uiso calc 1
C C16 1.4520(2) 0.16245(13) 0.75474(4) 0.0213(3) Uani d 1
H H16 1.5862 0.1051 0.7563 0.026 Uiso calc 1
C C17 1.4241(2) 0.26024(14) 0.79021(4) 0.0227(3) Uani d 1
H H17 1.5396 0.271 0.8154 0.027 Uiso calc 1
C C18 1.2252(2) 0.34212(13) 0.78834(4) 0.0218(3) Uani d 1
H H18 1.2029 0.4082 0.8128 0.026 Uiso calc 1
C C19 1.0589(2) 0.32794(12) 0.75103(4) 0.0188(2) Uani d 1
H H19 0.9234 0.3844 0.7501 0.023 Uiso calc 1

loop_
_atom_site_aniso_label
_atom_site_aniso_U_11
_atom_site_aniso_U_22
_atom_site_aniso_U_33
_atom_site_aniso_U_12
_atom_site_aniso_U_13
_atom_site_aniso_U_23
O1 0.0272(5) 0.0230(4) 0.0191(4) 0.0077(4) -0.0042(3) -0.0028(3)
N1 0.0197(5) 0.0177(5) 0.0144(4) -0.0005(4) -0.0046(4) -0.0013(4)
N2 0.0171(5) 0.0149(4) 0.0137(4) -0.0004(4) -0.0020(3) 0.0009(3)
N3 0.0223(5) 0.0183(5) 0.0138(4) 0.0031(4) -0.0044(4) -0.0035(4)
N4 0.0169(5) 0.0201(5) 0.0149(4) 0.0040(4) -0.0028(4) -0.0023(4)
C1 0.0205(6) 0.0214(6) 0.0180(5) 0.0009(5) -0.0049(4) -0.0012(4)
C2 0.0211(6) 0.0176(5) 0.0199(5) 0.0009(4) 0.0003(4) -0.0016(4)
C3 0.0257(6) 0.0208(6) 0.0135(5) -0.0007(5) -0.0006(4) -0.0028(4)
C4 0.0214(6) 0.0209(5) 0.0120(5) -0.0014(5) -0.0036(4) -0.0003(4)
C5 0.0155(5) 0.0133(5) 0.0118(4) -0.0034(4) -0.0018(4) 0.0012(4)
C6 0.0157(5) 0.0133(5) 0.0120(4) -0.0038(4) -0.0010(4) 0.0009(4)
C7 0.0158(5) 0.0129(5) 0.0118(4) -0.0003(4) -0.0021(4) 0.0003(4)
C8 0.0172(5) 0.0197(5) 0.0186(5) -0.0055(4) 0.0019(4) -0.0029(4)
C9 0.0207(6) 0.0191(5) 0.0213(5) -0.0056(5) -0.0016(4) -0.0048(4)
C10 0.0254(6) 0.0178(5) 0.0142(5) -0.0014(5) -0.0015(4) -0.0023(4)
C11 0.0211(6) 0.0284(6) 0.0150(5) -0.0046(5) 0.0026(4) -0.0013(5)
C12 0.0163(5) 0.0243(6) 0.0160(5) -0.0061(5) -0.0011(4) -0.0010(4)
C13 0.0197(5) 0.0155(5) 0.0124(5) -0.0016(4) -0.0003(4) 0.0016(4)
C14 0.0161(5) 0.0176(5) 0.0124(5) -0.0008(4) -0.0013(4) 0.0027(4)
C15 0.0175(5) 0.0221(6) 0.0154(5) 0.0023(4) -0.0001(4) 0.0014(4)
C16 0.0169(5) 0.0286(6) 0.0182(5) 0.0035(5) -0.0014(4) 0.0033(5)
C17 0.0220(6) 0.0304(7) 0.0157(5) -0.0030(5) -0.0036(4) 0.0012(5)
C18 0.0272(6) 0.0224(6) 0.0159(5) -0.0020(5) -0.0018(4) -0.0019(4)
C19 0.0211(6) 0.0189(5) 0.0164(5) 0.0017(4) -0.0016(4) 0.0005(4)

loop_
_atom_type_symbol
_atom_type_description
_atom_type_scat_dispersion_real
_atom_type_scat_dispersion_imag
_atom_type_scat_source
C C 0.0033 0.0016 'International Tables Vol C Tables 4.2.6.8 and 6.1.1.4'
H H 0 0 'International Tables Vol C Tables 4.2.6.8 and 6.1.1.4'
N N 0.0061 0.0033 'International Tables Vol C Tables 4.2.6.8 and 6.1.1.4'
O O 0.0106 0.006 'International Tables Vol C Tables 4.2.6.8 and 6.1.1.4'

loop_
_geom_angle_atom_site_label_1
_geom_angle_atom_site_label_2
_geom_angle_atom_site_label_3
_geom_angle
C1 N1 C5 117.81(10)
C6 N2 N3 117.67(9)
N2 N3 C13 121.17(9)
N2 N3 H3A 119.4
C13 N3 H3A 119.4
C13 N4 C14 127.66(10)
C13 N4 H4A 116.2
C14 N4 H4A 116.2
N1 C1 C2 123.55(11)
N1 C1 H1 118.2
C2 C1 H1 118.2
C1 C2 C3 118.32(11)
C1 C2 H2 120.8
C3 C2 H2 120.8
C4 C3 C2 119.15(11)
C4 C3 H3 120.4
C2 C3 H3 120.4
C3 C4 C5 118.90(10)
C3 C4 H4 120.5
C5 C4 H4 120.5
N1 C5 C4 122.21(11)
N1 C5 C6 116.36(10)
C4 C5 C6 121.41(10)
N2 C6 C5 116.03(10)
N2 C6 C7 123.52(10)
C5 C6 C7 120.45(9)
C8 C7 C12 119.43(10)
C8 C7 C6 120.71(10)
C12 C7 C6 119.86(10)
C7 C8 C9 120.21(11)
C7 C8 H8 119.9
C9 C8 H8 119.9
C10 C9 C8 120.20(11)
C10 C9 H9 119.9
C8 C9 H9 119.9
C11 C10 C9 119.92(11)
C11 C10 H10 120
C9 C10 H10 120
C10 C11 C12 120.16(11)
C10 C11 H11 119.9
C12 C11 H11 119.9
C7 C12 C11 120.07(11)
C7 C12 H12 120
C11 C12 H12 120
O1 C13 N4 126.70(11)
O1 C13 N3 120.02(10)
N4 C13 N3 113.28(10)
C15 C14 C19 119.53(11)
C15 C14 N4 123.87(10)
C19 C14 N4 116.59(10)
C14 C15 C16 119.22(11)
C14 C15 H15 120.4
C16 C15 H15 120.4
C17 C16 C15 121.23(12)
C17 C16 H16 119.4
C15 C16 H16 119.4
C16 C17 C18 119.14(11)
C16 C17 H17 120.4
C18 C17 H17 120.4
C19 C18 C17 120.40(12)
C19 C18 H18 119.8
C17 C18 H18 119.8
C18 C19 C14 120.45(11)
C18 C19 H19 119.8
C14 C19 H19 119.8

loop_
_geom_bond_atom_site_label_1
_geom_bond_atom_site_label_2
_geom_bond_distance
O1 C13 1.2173(15)
N1 C1 1.3385(16)
N1 C5 1.3462(14)
N2 C6 1.2919(14)
N2 N3 1.3615(14)
N3 C13 1.3839(15)
N3 H3A 0.88
N4 C13 1.3610(15)
N4 C14 1.4066(14)
N4 H4A 0.88
C1 C2 1.3864(17)
C1 H1 0.95
C2 C3 1.3891(17)
C2 H2 0.95
C3 C4 1.3785(18)
C3 H3 0.95
C4 C5 1.4024(15)
C4 H4 0.95
C5 C6 1.4804(16)
C6 C7 1.4949(15)
C7 C8 1.3894(16)
C7 C12 1.3926(16)
C8 C9 1.3911(16)
C8 H8 0.95
C9 C10 1.3839(18)
C9 H9 0.95
C10 C11 1.3829(18)
C10 H10 0.95
C11 C12 1.3936(16)
C11 H11 0.95
C12 H12 0.95
C14 C15 1.3949(16)
C14 C19 1.3990(16)
C15 C16 1.3968(16)
C15 H15 0.95
C16 C17 1.3883(18)
C16 H16 0.95
C17 C18 1.3888(19)
C17 H17 0.95
C18 C19 1.3858(16)
C18 H18 0.95
C19 H19 0.95

loop_
_geom_torsion_atom_site_label_1
_geom_torsion_atom_site_label_2
_geom_torsion_atom_site_label_3
_geom_torsion_atom_site_label_4
_geom_torsion
C6 N2 N3 C13 175.88(11)
C5 N1 C1 C2 -0.80(19)
N1 C1 C2 C3 1.8(2)
C1 C2 C3 C4 -0.86(19)
C2 C3 C4 C5 -0.99(18)
C1 N1 C5 C4 -1.21(17)
C1 N1 C5 C6 177.43(10)
C3 C4 C5 N1 2.11(18)
C3 C4 C5 C6 -176.45(11)
N3 N2 C6 C5 175.80(10)
N3 N2 C6 C7 -3.42(16)
N1 C5 C6 N2 -178.80(10)
C4 C5 C6 N2 -0.15(16)
N1 C5 C6 C7 0.45(15)
C4 C5 C6 C7 179.09(10)
N2 C6 C7 C8 113.46(13)
C5 C6 C7 C8 -65.72(15)
N2 C6 C7 C12 -65.65(15)
C5 C6 C7 C12 115.16(12)
C12 C7 C8 C9 0.03(18)
C6 C7 C8 C9 -179.09(11)
C7 C8 C9 C10 0.36(19)
C8 C9 C10 C11 -0.59(19)
C9 C10 C11 C12 0.42(19)
C8 C7 C12 C11 -0.19(18)
C6 C7 C12 C11 178.94(11)
C10 C11 C12 C7 -0.03(19)
C14 N4 C13 O1 10.2(2)
C14 N4 C13 N3 -170.32(11)
N2 N3 C13 O1 178.95(11)
N2 N3 C13 N4 -0.52(16)
C13 N4 C14 C15 -5.38(19)
C13 N4 C14 C19 173.74(11)
C19 C14 C15 C16 -0.99(18)
N4 C14 C15 C16 178.09(11)
C14 C15 C16 C17 -0.18(19)
C15 C16 C17 C18 1.3(2)
C16 C17 C18 C19 -1.2(2)
C17 C18 C19 C14 0.00(19)
C15 C14 C19 C18 1.09(18)
N4 C14 C19 C18 -178.07(11)
